data_1532135
loop_
_publ_author_name
'Rustad, J.R.'
'Felmy, A.R.'
'Rosso, K.M.'
'Bylaska, E.J.'

_publ_section_title
;
 Ab initio investigation of the structures of Na O H hydrates and their
 Na(+) and (O H)(-) coordination polyhedra
;
_journal_name_full 'American Mineralogist'
_journal_page_first 436
_journal_page_last 449
_journal_volume 88
_journal_year 2003
_chemical_formula_sum 'H9 Na O5'
_chemical_name_systematic 'Na (O H) (H2 O)4'
_space_group_IT_number 14
_symmetry_space_group_name_Hall '-P 2ybc'
_symmetry_space_group_name_H-M 'P 1 21/c 1'
_cell_angle_alpha 90
_cell_angle_beta 118.32
_cell_angle_gamma 90
_cell_formula_units_Z 4
_cell_length_a 15.666
_cell_length_b 4.284
_cell_length_c 9.731
_cell_volume 574.912
_citation_journal_id_ASTM AMMIAY
_cod_data_source_file Rustad_AMMIAY_2003_1801.cif
_cod_data_source_block H9Na1O5
_cod_original_cell_volume 574.9123
_cod_original_formula_sum 'H9 Na1 O5'
_cod_database_code 1532135

loop_
_symmetry_equiv_pos_as_xyz
x,y,z
-x,y+1/2,-z+1/2
-x,-y,-z
x,-y-1/2,z-1/2

loop_
_atom_site_label
_atom_site_type_symbol
_atom_site_fract_x
_atom_site_fract_y
_atom_site_fract_z
_atom_site_occupancy
_atom_site_U_iso_or_equiv
O4 O-2 0.60837 0.5118 0.14385 1 0.0
H5 H+1 0.57137 0.98577 0.66665 1 0.0
H9 H+1 0.7967 0.5103 0.61153 1 0.0
H7 H+1 0.85009 0.82475 0.79828 1 0.0
O5 O-2 0.77259 0.5195 0.68768 1 0.0
O1 O-2 0.65088 0.00786 0.56898 1 0.0
H1 H+1 0.80746 0.69988 0.38937 1 0.0
H3 H+1 0.73258 0.4872 0.82823 1 0.0
H4 H+1 0.25822 0.32793 0.022 1 0.0
Na1 Na+1 0.54617 0.48335 0.85652 1 0.0
H6 H+1 0.45916 0.98411 0.61156 1 0.0
O2 O-2 0.71245 0.48135 0.91056 1 0.0
H2 H+1 0.30485 0.17958 0.38768 1 0.0
H8 H+1 0.35184 0.30056 0.80254 1 0.0
O3 O-2 0.52369 0.98017 0.70663 1 0.0
